data_4102012
loop_
_publ_author_name
'Sergey N. Semenov'
'Olivier Blacque'
'Thomas Fox'
'Koushik Venkatesan'
'Heinz Berke'

_publ_section_title
;
 Electronic Communication in Dinuclear C4-Bridged Tungsten Complexes
;
_journal_name_full 'Journal of the American Chemical Society'
_journal_page_first 3115
_journal_page_last 3127
_journal_paper_doi 10.1021/ja909764x
_journal_volume 132
_journal_year 2010
_chemical_formula_moiety 'C37 H29 I O3 P2 W'
_chemical_formula_sum 'C37 H29 I O3 P2 W'
_chemical_formula_weight 894.29
_chemical_name_systematic
;
[tricarbonyl(1,2-bis{diphenylphosphino}ethane)-2-phenylethynyltungsten)]
;
_space_group_IT_number 2
_symmetry_cell_setting triclinic
_symmetry_space_group_name_Hall '-P 1'
_symmetry_space_group_name_H-M 'P -1'
_atom_sites_solution_hydrogens geom
_atom_sites_solution_primary direct
_atom_sites_solution_secondary difmap
_audit_creation_method SHELXL-97
_cell_angle_alpha 79.654(2)
_cell_angle_beta 84.718(2)
_cell_angle_gamma 75.752(2)
_cell_formula_units_Z 2
_cell_length_a 9.5159(2)
_cell_length_b 9.9084(2)
_cell_length_c 18.0985(3)
_cell_measurement_reflns_used 30617
_cell_measurement_temperature 183(2)
_cell_measurement_theta_max 34.36
_cell_measurement_theta_min 2.59
_cell_volume 1625.03(6)
_computing_cell_refinement
;
CrysAlisPro Software, Oxford Diffraction Ltd.,
Version 1.171.33.41
;
_computing_data_collection
;
CrysAlisPro Software, Oxford Diffraction Ltd.,
Version 1.171.33.41
;
_computing_data_reduction
;
CrysAlisPro Software, Oxford Diffraction Ltd.,
Version 1.171.33.41 
;
_computing_molecular_graphics
; ORTEP-3 for Windows, Version 2.01.
  Farrugia, L. J. (1997). J. Appl. Cryst. 30, 565.
;
_computing_publication_material
; WinGX -- An integrated system of Windows programs for the solution,
 refinment and analysis of single crystal X-ray diffraction data,
 Version 1.80.00.
 Farrugia, L. J. (1999). J. Appl. Cryst. 32, 837-838.
 SHELXL97. Program for crystal structure refinement.
 Sheldrick, G.M. (2008). Acta Cryst. A64, 112-122.
 PLATON for Windows, Version 1.12.
 Spek, A. L. (2003). J. Appl. Cryst. 36, 7-13. 
;
_computing_structure_refinement
; SHELXL97. Program for crystal structure refinement.
  Sheldrick, G.M. (2008). Acta Cryst. A64, 112-122.
;
_computing_structure_solution
; SHELXS97. Program for Crystal Structure solution.
  Sheldrick, G.M. (2008). Acta Cryst. A64, 112-122.  
;
_diffrn_ambient_temperature 183(2)
_diffrn_detector_area_resol_mean 10.4498
_diffrn_measured_fraction_theta_full 0.999
_diffrn_measured_fraction_theta_max 0.999
_diffrn_measurement_device_type
; Goniometer Xcalibur, detector: Ruby
Oxford Diffraction (2007). Oxford Diffraction Ltd.,
Xcalibur CCD system
;
_diffrn_measurement_method 'omega scans'
_diffrn_radiation_monochromator graphite
_diffrn_radiation_source 'Enhance (Mo) X-ray Source'
_diffrn_radiation_type MoK\a
_diffrn_radiation_wavelength 0.71073
_diffrn_reflns_av_R_equivalents 0.0276
_diffrn_reflns_av_sigmaI/netI 0.0260
_diffrn_reflns_limit_h_max 14
_diffrn_reflns_limit_h_min -14
_diffrn_reflns_limit_k_max 15
_diffrn_reflns_limit_k_min -15
_diffrn_reflns_limit_l_max 27
_diffrn_reflns_limit_l_min -27
_diffrn_reflns_number 42682
_diffrn_reflns_theta_full 32.58
_diffrn_reflns_theta_max 32.58
_diffrn_reflns_theta_min 2.59
_diffrn_standards_number 0
_exptl_absorpt_coefficient_mu 4.639
_exptl_absorpt_correction_T_max 0.795
_exptl_absorpt_correction_T_min 0.492
_exptl_absorpt_correction_type analytical
_exptl_absorpt_process_details
;
CrysAlisPro, Oxford Diffraction Ltd.,
Version 1.171.33.41 (release 06-05-2009 CrysAlis171 .NET)
(compiled May  6 2009,17:20:42)
Analytical numeric absorption correction using a multifaceted crystal
model based on expressions derived by R.C. Clark & J.S. Reid.
(Clark, R. C. & Reid, J. S. (1995). Acta Cryst. A51, 887-897)
;
_exptl_crystal_colour yellow
_exptl_crystal_density_diffrn 1.828
_exptl_crystal_density_method 'not measured'
_exptl_crystal_description prism
_exptl_crystal_F_000 864
_exptl_crystal_size_max 0.47
_exptl_crystal_size_mid 0.17
_exptl_crystal_size_min 0.12
_refine_diff_density_max 0.943
_refine_diff_density_min -1.100
_refine_diff_density_rms 0.098
_refine_ls_extinction_method none
_refine_ls_goodness_of_fit_ref 1.026
_refine_ls_hydrogen_treatment constr
_refine_ls_matrix_type full
_refine_ls_number_parameters 397
_refine_ls_number_reflns 11813
_refine_ls_number_restraints 0
_refine_ls_restrained_S_all 1.026
_refine_ls_R_factor_all 0.0233
_refine_ls_R_factor_gt 0.0194
_refine_ls_shift/su_max 0.002
_refine_ls_shift/su_mean 0.000
_refine_ls_structure_factor_coef Fsqd
_refine_ls_weighting_details 'w=1/[\s^2^(Fo^2^)+(0.0229P)^2^+0.3034P] where P=(Fo^2^+2Fc^2^)/3'
_refine_ls_weighting_scheme calc
_refine_ls_wR_factor_gt 0.0446
_refine_ls_wR_factor_ref 0.0452
_reflns_number_gt 10696
_reflns_number_total 11813
_reflns_threshold_expression >2sigma(I)
_cod_data_source_file ja909764x_si_004.cif
_cod_data_source_block 4
_cod_original_cell_volume 1625.03(5)
_cod_database_code 4102012

loop_
_symmetry_equiv_pos_as_xyz
'x, y, z'
'-x, -y, -z'

loop_
_atom_site_label
_atom_site_type_symbol
_atom_site_fract_x
_atom_site_fract_y
_atom_site_fract_z
_atom_site_U_iso_or_equiv
_atom_site_adp_type
_atom_site_occupancy
_atom_site_symmetry_multiplicity
_atom_site_calc_flag
_atom_site_refinement_flags
_atom_site_disorder_assembly
_atom_site_disorder_group
C1 C 0.7080(2) 0.7815(2) 0.33219(11) 0.0223(4) Uani 1 1 d . . .
C2 C 1.0611(2) 0.6854(2) 0.36221(10) 0.0212(3) Uani 1 1 d . . .
C3 C 0.85869(19) 0.5873(2) 0.41419(10) 0.0207(3) Uani 1 1 d . . .
C4 C 1.10032(19) 0.54964(19) 0.25049(10) 0.0182(3) Uani 1 1 d . . .
C5 C 1.2093(2) 0.4903(2) 0.22155(10) 0.0207(3) Uani 1 1 d . . .
C6 C 1.33995(19) 0.4091(2) 0.18703(10) 0.0201(3) Uani 1 1 d . . .
C7 C 1.3760(2) 0.4382(2) 0.10978(11) 0.0267(4) Uani 1 1 d . . .
H7 H 1.3183 0.5137 0.0796 0.032 Uiso 1 1 calc R . .
C8 C 1.4982(2) 0.3542(2) 0.07816(12) 0.0300(4) Uani 1 1 d . . .
H8 H 1.5214 0.3736 0.0269 0.036 Uiso 1 1 calc R . .
C9 C 1.5848(2) 0.2424(2) 0.12253(13) 0.0292(4) Uani 1 1 d . . .
H9 H 1.6660 0.1866 0.1011 0.035 Uiso 1 1 calc R . .
C10 C 1.5514(2) 0.2133(2) 0.19858(13) 0.0299(4) Uani 1 1 d . . .
H10 H 1.6100 0.1379 0.2284 0.036 Uiso 1 1 calc R . .
C11 C 1.4297(2) 0.2969(2) 0.23077(11) 0.0253(4) Uani 1 1 d . . .
H11 H 1.4083 0.2774 0.2822 0.030 Uiso 1 1 calc R . .
C12 C 0.87700(19) 0.36292(19) 0.22266(9) 0.0169(3) Uani 1 1 d . . .
H12A H 0.9681 0.3658 0.1943 0.020 Uiso 1 1 calc R . .
H12B H 0.8602 0.2693 0.2259 0.020 Uiso 1 1 calc R . .
C13 C 0.75300(19) 0.47337(19) 0.18339(10) 0.0191(3) Uani 1 1 d . . .
H13A H 0.6611 0.4639 0.2092 0.023 Uiso 1 1 calc R . .
H13B H 0.7509 0.4587 0.1320 0.023 Uiso 1 1 calc R . .
C14 C 1.02767(18) 0.25904(19) 0.36032(10) 0.0177(3) Uani 1 1 d . . .
C15 C 1.1324(2) 0.1780(2) 0.31711(11) 0.0250(4) Uani 1 1 d . . .
H15 H 1.1347 0.2010 0.2649 0.030 Uiso 1 1 calc R . .
C16 C 1.2338(2) 0.0627(2) 0.35169(13) 0.0322(5) Uani 1 1 d . . .
H16 H 1.3038 0.0092 0.3225 0.039 Uiso 1 1 calc R . .
C17 C 1.2309(2) 0.0276(2) 0.42863(14) 0.0345(5) Uani 1 1 d . . .
H17 H 1.2976 -0.0506 0.4514 0.041 Uiso 1 1 calc R . .
C18 C 1.1284(2) 0.1089(3) 0.47243(12) 0.0337(5) Uani 1 1 d . . .
H18 H 1.1276 0.0861 0.5246 0.040 Uiso 1 1 calc R . .
C19 C 1.0273(2) 0.2239(2) 0.43844(11) 0.0266(4) Uani 1 1 d . . .
H19 H 0.9587 0.2780 0.4679 0.032 Uiso 1 1 calc R . .
C20 C 0.72043(18) 0.35453(19) 0.36415(9) 0.0176(3) Uani 1 1 d . . .
C21 C 0.7109(2) 0.2134(2) 0.37634(10) 0.0212(3) Uani 1 1 d . . .
H21 H 0.7893 0.1443 0.3625 0.025 Uiso 1 1 calc R . .
C22 C 0.5852(2) 0.1761(2) 0.40902(11) 0.0255(4) Uani 1 1 d . . .
H22 H 0.5793 0.0823 0.4165 0.031 Uiso 1 1 calc R . .
C23 C 0.4688(2) 0.2780(2) 0.43045(12) 0.0285(4) Uani 1 1 d . . .
H23 H 0.3852 0.2524 0.4529 0.034 Uiso 1 1 calc R . .
C24 C 0.4760(2) 0.4178(2) 0.41873(12) 0.0283(4) Uani 1 1 d . . .
H24 H 0.3973 0.4863 0.4330 0.034 Uiso 1 1 calc R . .
C25 C 0.6013(2) 0.4559(2) 0.38547(11) 0.0231(4) Uani 1 1 d . . .
H25 H 0.6056 0.5502 0.3774 0.028 Uiso 1 1 calc R . .
C26 C 0.59803(19) 0.7632(2) 0.16724(10) 0.0189(3) Uani 1 1 d . . .
C27 C 0.4778(2) 0.7256(2) 0.20766(12) 0.0283(4) Uani 1 1 d . . .
H27 H 0.4906 0.6439 0.2433 0.034 Uiso 1 1 calc R . .
C28 C 0.3398(2) 0.8087(3) 0.19526(14) 0.0341(5) Uani 1 1 d . . .
H28 H 0.2602 0.7823 0.2224 0.041 Uiso 1 1 calc R . .
C29 C 0.3193(2) 0.9309(2) 0.14282(14) 0.0342(5) Uani 1 1 d . . .
H29 H 0.2261 0.9859 0.1343 0.041 Uiso 1 1 calc R . .
C30 C 0.4370(2) 0.9710(2) 0.10327(13) 0.0336(5) Uani 1 1 d . . .
H30 H 0.4235 1.0536 0.0683 0.040 Uiso 1 1 calc R . .
C31 C 0.5761(2) 0.8880(2) 0.11570(12) 0.0268(4) Uani 1 1 d . . .
H31 H 0.6554 0.9161 0.0893 0.032 Uiso 1 1 calc R . .
C32 C 0.87885(19) 0.6886(2) 0.09368(10) 0.0192(3) Uani 1 1 d . . .
C33 C 0.8200(2) 0.6753(2) 0.02835(11) 0.0280(4) Uani 1 1 d . . .
H33 H 0.7351 0.6434 0.0318 0.034 Uiso 1 1 calc R . .
C34 C 0.8868(2) 0.7092(3) -0.04200(11) 0.0334(5) Uani 1 1 d . . .
H34 H 0.8477 0.6985 -0.0852 0.040 Uiso 1 1 calc R . .
C35 C 1.0122(2) 0.7590(3) -0.04734(11) 0.0326(5) Uani 1 1 d . . .
H35 H 1.0556 0.7843 -0.0943 0.039 Uiso 1 1 calc R . .
C36 C 1.0723(2) 0.7710(3) 0.01733(11) 0.0307(5) Uani 1 1 d . . .
H36 H 1.1570 0.8032 0.0137 0.037 Uiso 1 1 calc R . .
C37 C 1.0066(2) 0.7351(2) 0.08774(10) 0.0228(4) Uani 1 1 d . . .
H37 H 1.0483 0.7423 0.1309 0.027 Uiso 1 1 calc R . .
P1 P 0.88539(5) 0.40182(5) 0.31711(2) 0.01446(8) Uani 1 1 d . . .
P2 P 0.77871(5) 0.65121(5) 0.18387(2) 0.01518(8) Uani 1 1 d . . .
W1 W 0.901228(7) 0.652280(7) 0.307032(4) 0.01317(2) Uani 1 1 d . . .
O1 O 0.59921(16) 0.85369(18) 0.34730(10) 0.0366(4) Uani 1 1 d . . .
O2 O 1.15579(16) 0.70350(18) 0.39024(8) 0.0326(3) Uani 1 1 d . . .
O3 O 0.83347(16) 0.55314(17) 0.47765(8) 0.0293(3) Uani 1 1 d . . .
I1 I 0.926047(13) 0.933200(13) 0.239498(7) 0.02412(3) Uani 1 1 d . . .

loop_
_atom_site_aniso_label
_atom_site_aniso_U_11
_atom_site_aniso_U_22
_atom_site_aniso_U_33
_atom_site_aniso_U_23
_atom_site_aniso_U_13
_atom_site_aniso_U_12
C1 0.0194(8) 0.0200(9) 0.0278(9) -0.0072(7) 0.0024(7) -0.0041(7)
C2 0.0227(8) 0.0225(9) 0.0182(8) -0.0035(6) 0.0015(6) -0.0054(7)
C3 0.0191(8) 0.0209(9) 0.0229(8) -0.0070(7) 0.0024(6) -0.0048(7)
C4 0.0222(8) 0.0155(8) 0.0173(7) -0.0010(6) -0.0019(6) -0.0058(7)
C5 0.0197(8) 0.0212(9) 0.0213(8) 0.0014(6) -0.0014(6) -0.0086(7)
C6 0.0167(8) 0.0208(9) 0.0230(8) -0.0067(7) 0.0015(6) -0.0033(7)
C7 0.0218(9) 0.0293(11) 0.0252(9) -0.0030(8) 0.0040(7) -0.0018(8)
C8 0.0271(10) 0.0343(12) 0.0284(10) -0.0097(8) 0.0103(8) -0.0075(9)
C9 0.0184(8) 0.0254(11) 0.0448(12) -0.0164(9) 0.0091(8) -0.0030(8)
C10 0.0213(9) 0.0253(11) 0.0405(12) -0.0071(8) -0.0024(8) 0.0012(8)
C11 0.0192(8) 0.0272(11) 0.0263(9) -0.0041(7) -0.0001(7) 0.0002(7)
C12 0.0202(8) 0.0145(8) 0.0159(7) -0.0047(6) 0.0002(6) -0.0027(6)
C13 0.0223(8) 0.0156(8) 0.0201(8) -0.0012(6) -0.0041(6) -0.0056(7)
C14 0.0169(7) 0.0151(8) 0.0202(8) -0.0012(6) -0.0023(6) -0.0029(6)
C15 0.0223(9) 0.0225(10) 0.0260(9) -0.0025(7) 0.0000(7) 0.0012(7)
C16 0.0245(10) 0.0242(11) 0.0426(12) -0.0061(9) -0.0043(8) 0.0058(8)
C17 0.0310(11) 0.0217(11) 0.0461(13) 0.0053(9) -0.0175(9) 0.0003(8)
C18 0.0371(12) 0.0316(12) 0.0286(10) 0.0074(8) -0.0124(9) -0.0060(9)
C19 0.0273(9) 0.0267(11) 0.0222(9) -0.0002(7) -0.0040(7) -0.0015(8)
C20 0.0178(7) 0.0180(9) 0.0163(7) -0.0013(6) 0.0006(6) -0.0045(6)
C21 0.0251(9) 0.0167(9) 0.0210(8) -0.0011(6) -0.0007(7) -0.0053(7)
C22 0.0307(10) 0.0228(10) 0.0248(9) -0.0015(7) 0.0009(7) -0.0124(8)
C23 0.0254(9) 0.0348(12) 0.0283(10) -0.0050(8) 0.0062(8) -0.0160(9)
C24 0.0205(9) 0.0310(11) 0.0336(10) -0.0093(8) 0.0063(7) -0.0064(8)
C25 0.0204(8) 0.0201(9) 0.0283(9) -0.0060(7) 0.0039(7) -0.0042(7)
C26 0.0160(7) 0.0179(9) 0.0219(8) -0.0020(6) -0.0025(6) -0.0028(6)
C27 0.0196(9) 0.0271(11) 0.0319(10) 0.0047(8) 0.0021(7) -0.0018(8)
C28 0.0160(9) 0.0333(12) 0.0479(13) 0.0001(10) 0.0035(8) -0.0029(8)
C29 0.0184(9) 0.0287(12) 0.0500(13) -0.0006(10) -0.0070(8) 0.0025(8)
C30 0.0251(10) 0.0239(11) 0.0439(12) 0.0075(9) -0.0058(9) 0.0008(8)
C31 0.0205(9) 0.0200(10) 0.0357(11) 0.0044(8) -0.0011(7) -0.0037(7)
C32 0.0194(8) 0.0193(9) 0.0162(7) -0.0013(6) 0.0009(6) -0.0011(7)
C33 0.0297(10) 0.0351(12) 0.0211(9) -0.0040(8) -0.0008(7) -0.0120(9)
C34 0.0383(12) 0.0455(14) 0.0173(9) -0.0069(8) -0.0015(8) -0.0103(10)
C35 0.0383(12) 0.0404(13) 0.0180(9) -0.0031(8) 0.0084(8) -0.0118(10)
C36 0.0271(10) 0.0413(13) 0.0243(9) -0.0031(8) 0.0058(8) -0.0131(9)
C37 0.0226(8) 0.0267(10) 0.0184(8) -0.0030(7) 0.0015(6) -0.0056(7)
P1 0.01508(18) 0.0128(2) 0.01395(18) -0.00212(14) 0.00131(14) -0.00119(15)
P2 0.01452(18) 0.0143(2) 0.01578(19) -0.00111(15) -0.00072(14) -0.00253(15)
W1 0.01214(3) 0.01222(3) 0.01448(3) -0.00329(2) 0.00141(2) -0.00155(2)
O1 0.0233(7) 0.0302(9) 0.0534(10) -0.0151(7) 0.0080(7) 0.0017(6)
O2 0.0309(8) 0.0411(10) 0.0301(8) -0.0051(6) -0.0082(6) -0.0145(7)
O3 0.0346(8) 0.0369(9) 0.0176(6) -0.0057(6) 0.0056(5) -0.0120(7)
I1 0.02149(6) 0.01351(6) 0.03498(7) -0.00195(4) 0.00307(5) -0.00273(4)

loop_
_atom_type_symbol
_atom_type_description
_atom_type_scat_dispersion_real
_atom_type_scat_dispersion_imag
_atom_type_scat_source
C C 0.0033 0.0016 'International Tables Vol C Tables 4.2.6.8 and 6.1.1.4'
H H 0.0000 0.0000 'International Tables Vol C Tables 4.2.6.8 and 6.1.1.4'
P P 0.1023 0.0942 'International Tables Vol C Tables 4.2.6.8 and 6.1.1.4'
W W -0.8490 6.8722 'International Tables Vol C Tables 4.2.6.8 and 6.1.1.4'
O O 0.0106 0.0060 'International Tables Vol C Tables 4.2.6.8 and 6.1.1.4'
I I -0.4742 1.8119 'International Tables Vol C Tables 4.2.6.8 and 6.1.1.4'

loop_
_geom_angle_atom_site_label_1
_geom_angle_atom_site_label_2
_geom_angle_atom_site_label_3
_geom_angle
_geom_angle_site_symmetry_1
_geom_angle_site_symmetry_3
_geom_angle_publ_flag
O1 C1 W1 179.16(19) . . ?
O2 C2 W1 176.61(16) . . ?
O3 C3 W1 177.92(17) . . ?
C5 C4 W1 177.92(16) . . ?
C4 C5 C6 176.3(2) . . ?
C11 C6 C7 118.54(17) . . ?
C11 C6 C5 119.68(17) . . ?
C7 C6 C5 121.75(17) . . ?
C8 C7 C6 120.13(19) . . ?
C8 C7 H7 119.9 . . ?
C6 C7 H7 119.9 . . ?
C9 C8 C7 120.33(19) . . ?
C9 C8 H8 119.8 . . ?
C7 C8 H8 119.8 . . ?
C10 C9 C8 120.17(18) . . ?
C10 C9 H9 119.9 . . ?
C8 C9 H9 119.9 . . ?
C9 C10 C11 119.9(2) . . ?
C9 C10 H10 120.0 . . ?
C11 C10 H10 120.0 . . ?
C6 C11 C10 120.89(19) . . ?
C6 C11 H11 119.6 . . ?
C10 C11 H11 119.6 . . ?
C13 C12 P1 108.37(12) . . ?
C13 C12 H12A 110.0 . . ?
P1 C12 H12A 110.0 . . ?
C13 C12 H12B 110.0 . . ?
P1 C12 H12B 110.0 . . ?
H12A C12 H12B 108.4 . . ?
C12 C13 P2 109.70(12) . . ?
C12 C13 H13A 109.7 . . ?
P2 C13 H13A 109.7 . . ?
C12 C13 H13B 109.7 . . ?
P2 C13 H13B 109.7 . . ?
H13A C13 H13B 108.2 . . ?
C15 C14 C19 118.95(17) . . ?
C15 C14 P1 121.45(14) . . ?
C19 C14 P1 119.48(14) . . ?
C14 C15 C16 120.25(19) . . ?
C14 C15 H15 119.9 . . ?
C16 C15 H15 119.9 . . ?
C17 C16 C15 120.3(2) . . ?
C17 C16 H16 119.9 . . ?
C15 C16 H16 119.9 . . ?
C16 C17 C18 120.0(2) . . ?
C16 C17 H17 120.0 . . ?
C18 C17 H17 120.0 . . ?
C19 C18 C17 120.0(2) . . ?
C19 C18 H18 120.0 . . ?
C17 C18 H18 120.0 . . ?
C18 C19 C14 120.4(2) . . ?
C18 C19 H19 119.8 . . ?
C14 C19 H19 119.8 . . ?
C25 C20 C21 118.55(16) . . ?
C25 C20 P1 121.97(14) . . ?
C21 C20 P1 119.42(14) . . ?
C22 C21 C20 120.40(18) . . ?
C22 C21 H21 119.8 . . ?
C20 C21 H21 119.8 . . ?
C23 C22 C21 120.16(19) . . ?
C23 C22 H22 119.9 . . ?
C21 C22 H22 119.9 . . ?
C24 C23 C22 120.29(18) . . ?
C24 C23 H23 119.9 . . ?
C22 C23 H23 119.9 . . ?
C23 C24 C25 119.78(19) . . ?
C23 C24 H24 120.1 . . ?
C25 C24 H24 120.1 . . ?
C24 C25 C20 120.81(19) . . ?
C24 C25 H25 119.6 . . ?
C20 C25 H25 119.6 . . ?
C31 C26 C27 118.47(17) . . ?
C31 C26 P2 121.72(14) . . ?
C27 C26 P2 119.81(14) . . ?
C28 C27 C26 120.58(19) . . ?
C28 C27 H27 119.7 . . ?
C26 C27 H27 119.7 . . ?
C29 C28 C27 120.33(19) . . ?
C29 C28 H28 119.8 . . ?
C27 C28 H28 119.8 . . ?
C30 C29 C28 119.93(19) . . ?
C30 C29 H29 120.0 . . ?
C28 C29 H29 120.0 . . ?
C29 C30 C31 119.9(2) . . ?
C29 C30 H30 120.0 . . ?
C31 C30 H30 120.0 . . ?
C30 C31 C26 120.73(18) . . ?
C30 C31 H31 119.6 . . ?
C26 C31 H31 119.6 . . ?
C37 C32 C33 118.99(16) . . ?
C37 C32 P2 122.91(14) . . ?
C33 C32 P2 118.04(14) . . ?
C34 C33 C32 120.72(19) . . ?
C34 C33 H33 119.6 . . ?
C32 C33 H33 119.6 . . ?
C35 C34 C33 119.75(19) . . ?
C35 C34 H34 120.1 . . ?
C33 C34 H34 120.1 . . ?
C36 C35 C34 119.87(18) . . ?
C36 C35 H35 120.1 . . ?
C34 C35 H35 120.1 . . ?
C35 C36 C37 120.34(19) . . ?
C35 C36 H36 119.8 . . ?
C37 C36 H36 119.8 . . ?
C32 C37 C36 120.29(18) . . ?
C32 C37 H37 119.9 . . ?
C36 C37 H37 119.9 . . ?
C14 P1 C12 104.60(8) . . ?
C14 P1 C20 102.02(8) . . ?
C12 P1 C20 101.40(8) . . ?
C14 P1 W1 120.36(6) . . ?
C12 P1 W1 109.04(6) . . ?
C20 P1 W1 117.20(6) . . ?
C26 P2 C32 102.87(8) . . ?
C26 P2 C13 102.97(8) . . ?
C32 P2 C13 102.92(8) . . ?
C26 P2 W1 118.81(6) . . ?
C32 P2 W1 117.93(6) . . ?
C13 P2 W1 109.28(6) . . ?
C3 W1 C2 74.37(7) . . ?
C3 W1 C1 75.30(8) . . ?
C2 W1 C1 110.61(8) . . ?
C3 W1 C4 120.19(7) . . ?
C2 W1 C4 75.65(7) . . ?
C1 W1 C4 164.51(7) . . ?
C3 W1 P1 73.87(6) . . ?
C2 W1 P1 116.24(6) . . ?
C1 W1 P1 112.51(5) . . ?
C4 W1 P1 75.06(5) . . ?
C3 W1 P2 133.35(5) . . ?
C2 W1 P2 152.14(5) . . ?
C1 W1 P2 83.86(6) . . ?
C4 W1 P2 84.95(5) . . ?
P1 W1 P2 76.588(14) . . ?
C3 W1 I1 126.40(6) . . ?
C2 W1 I1 76.19(5) . . ?
C1 W1 I1 74.66(5) . . ?
C4 W1 I1 93.81(5) . . ?
P1 W1 I1 159.550(10) . . ?
P2 W1 I1 85.507(11) . . ?

loop_
_geom_bond_atom_site_label_1
_geom_bond_atom_site_label_2
_geom_bond_distance
_geom_bond_site_symmetry_2
_geom_bond_publ_flag
C1 O1 1.145(2) . ?
C1 W1 2.0307(19) . ?
C2 O2 1.139(2) . ?
C2 W1 2.0157(19) . ?
C3 O3 1.158(2) . ?
C3 W1 1.9685(18) . ?
C4 C5 1.186(3) . ?
C4 W1 2.1769(18) . ?
C5 C6 1.459(3) . ?
C6 C11 1.390(3) . ?
C6 C7 1.404(3) . ?
C7 C8 1.394(3) . ?
C7 H7 0.9300 . ?
C8 C9 1.380(3) . ?
C8 H8 0.9300 . ?
C9 C10 1.379(3) . ?
C9 H9 0.9300 . ?
C10 C11 1.394(3) . ?
C10 H10 0.9300 . ?
C11 H11 0.9300 . ?
C12 C13 1.528(2) . ?
C12 P1 1.8315(17) . ?
C12 H12A 0.9700 . ?
C12 H12B 0.9700 . ?
C13 P2 1.8393(18) . ?
C13 H13A 0.9700 . ?
C13 H13B 0.9700 . ?
C14 C15 1.392(3) . ?
C14 C19 1.394(3) . ?
C14 P1 1.8167(18) . ?
C15 C16 1.393(3) . ?
C15 H15 0.9300 . ?
C16 C17 1.373(3) . ?
C16 H16 0.9300 . ?
C17 C18 1.388(3) . ?
C17 H17 0.9300 . ?
C18 C19 1.386(3) . ?
C18 H18 0.9300 . ?
C19 H19 0.9300 . ?
C20 C25 1.393(3) . ?
C20 C21 1.400(3) . ?
C20 P1 1.8387(17) . ?
C21 C22 1.388(3) . ?
C21 H21 0.9300 . ?
C22 C23 1.381(3) . ?
C22 H22 0.9300 . ?
C23 C24 1.381(3) . ?
C23 H23 0.9300 . ?
C24 C25 1.391(3) . ?
C24 H24 0.9300 . ?
C25 H25 0.9300 . ?
C26 C31 1.392(3) . ?
C26 C27 1.393(3) . ?
C26 P2 1.8205(18) . ?
C27 C28 1.382(3) . ?
C27 H27 0.9300 . ?
C28 C29 1.382(3) . ?
C28 H28 0.9300 . ?
C29 C30 1.376(3) . ?
C29 H29 0.9300 . ?
C30 C31 1.390(3) . ?
C30 H30 0.9300 . ?
C31 H31 0.9300 . ?
C32 C37 1.391(3) . ?
C32 C33 1.394(3) . ?
C32 P2 1.8386(17) . ?
C33 C34 1.393(3) . ?
C33 H33 0.9300 . ?
C34 C35 1.388(3) . ?
C34 H34 0.9300 . ?
C35 C36 1.385(3) . ?
C35 H35 0.9300 . ?
C36 C37 1.393(3) . ?
C36 H36 0.9300 . ?
C37 H37 0.9300 . ?
P1 W1 2.4962(5) . ?
P2 W1 2.6117(4) . ?
W1 I1 2.88892(15) . ?
